data_2015492
loop_
_publ_author_name
'Constable, Edwin C.'
'Gusmeroli, Deborah'
'Housecroft, Catherine E.'
'Neuburger, Markus'
'Schaffner, Silvia'

_publ_section_title
;
 1,4-Bis(triisopropylsilyl)buta-1,3-diyne and
 1,4-bis(biphenyl-4-yl)buta-1,3-diyne
;
_journal_coeditor_code GG3022
_journal_issue 8
_journal_name_full 'Acta Crystallographica Section C'
_journal_page_first o505
_journal_page_last o509
_journal_paper_doi 10.1107/S0108270106025157
_journal_volume 62
_journal_year 2006
_chemical_formula_iupac 'C22 H42 Si2'
_chemical_formula_moiety 'C22 H42 Si2'
_chemical_formula_sum 'C22 H42 Si2'
_chemical_formula_weight 362.75
_chemical_name_systematic
;
1,4-bis(triisopropylsilyl)buta-1,3-diyne
;
_space_group_IT_number 2
_symmetry_cell_setting triclinic
_symmetry_space_group_name_Hall '-P 1'
_symmetry_space_group_name_H-M 'P -1'
_atom_sites_solution_hydrogens geom
_atom_sites_solution_primary direct
_audit_creation_method CRYSTALS_ver_12.83
_cell_angle_alpha 86.680(5)
_cell_angle_beta 80.485(4)
_cell_angle_gamma 78.542(4)
_cell_formula_units_Z 1
_cell_length_a 7.2397(4)
_cell_length_b 7.8151(5)
_cell_length_c 10.9548(5)
_cell_measurement_reflns_used 3524
_cell_measurement_temperature 173
_cell_measurement_theta_max 30
_cell_measurement_theta_min 3
_cell_volume 598.90(6)
_computing_cell_refinement 'DENZO and SCALEPACK (Otwinowski & Minor, 1997)'
_computing_data_collection 'COLLECT (Nonius, 2001)'
_computing_data_reduction 'DENZO and SCALEPACK'
_computing_molecular_graphics 'ORTEP-3 (Farrugia, 1997)'
_computing_publication_material CRYSTALS
_computing_structure_refinement 'CRYSTALS (Betteridge <i>et al.</i>,  2003)'
_computing_structure_solution 'SIR92 (Altomare <i>et al.</i>,  1994)'
_diffrn_ambient_temperature 173
_diffrn_measured_fraction_theta_full 0.999
_diffrn_measured_fraction_theta_max 0.999
_diffrn_measurement_device_type 'Nonius KappaCCD area-detector'
_diffrn_measurement_method '\f and \w'
_diffrn_radiation_monochromator graphite
_diffrn_radiation_type 'Mo K\a'
_diffrn_radiation_wavelength 0.71073
_diffrn_reflns_av_R_equivalents 0.069
_diffrn_reflns_limit_h_max 10
_diffrn_reflns_limit_h_min -10
_diffrn_reflns_limit_k_max 10
_diffrn_reflns_limit_k_min -10
_diffrn_reflns_limit_l_max 15
_diffrn_reflns_limit_l_min -15
_diffrn_reflns_number 29988
_diffrn_reflns_theta_full 29.996
_diffrn_reflns_theta_max 29.996
_diffrn_reflns_theta_min 3.207
_diffrn_standards_number 0
_exptl_absorpt_coefficient_mu 0.150
_exptl_absorpt_correction_T_max 0.98
_exptl_absorpt_correction_T_min 0.98
_exptl_absorpt_correction_type multi-scan
_exptl_absorpt_process_details 'DENZO and SCALEPACK (Otwinowski & Minor, 1997)'
_exptl_crystal_colour colourless
_exptl_crystal_density_diffrn 1.006
_exptl_crystal_description plate
_exptl_crystal_F_000 202
_exptl_crystal_size_max 0.30
_exptl_crystal_size_mid 0.16
_exptl_crystal_size_min 0.14
_refine_diff_density_max 0.93
_refine_diff_density_min -0.64
_refine_ls_extinction_method none
_refine_ls_goodness_of_fit_ref 1.0865
_refine_ls_hydrogen_treatment constr
_refine_ls_matrix_type full
_refine_ls_number_parameters 109
_refine_ls_number_reflns 2019
_refine_ls_number_restraints 0
_refine_ls_R_factor_all 0.0856
_refine_ls_R_factor_gt 0.0495
_refine_ls_shift/su_max 0.007412
_refine_ls_structure_factor_coef F
_refine_ls_weighting_details
;
Method, part 1, Chebychev polynomial, (Watkin, 1994; Prince,
1982)
[weight] = 1.0/[A~0~T~0~(x)+A~1~T~1~(x) ... +A~n-1~T~n-1~(x)],
where A~i~ are the Chebychev coefficients listed below and x = F~calc~/F~max~
Method = robust weighting (Prince, 1982)
W = [weight][1-(\DF/6\sF)^2^]^2^
A~i~ are 1.89 -0.168 1.21
;
_refine_ls_weighting_scheme calc
_refine_ls_wR_factor_all 0.0738
_refine_ls_wR_factor_gt 0.0537
_refine_ls_wR_factor_ref 0.0537
_reflns_number_gt 2019
_reflns_number_total 3478
_reflns_threshold_expression I>3\s(I)
_cod_data_source_file gg3022.cif
_cod_data_source_block I
_cod_depositor_comments
;
The following automatic conversions were performed:
'_symmetry_cell_setting' value 'Triclinic' changed to 'triclinic'
according to '/home/saulius/struct/CIF-dictionaries/cif_core.dic'
dictionary named 'cif_core.dic' version 2.4.1 from 2010-06-29.

Automatic conversion script
Id: cif_fix_enum 1527 2010-12-29 10:47:43Z saulius 

The following automatic conversions were performed:

'_symmetry_cell_setting' value 'Triclinic' changed to 'triclinic'
according to /home/saulius/struct/CIF-dictionaries/cif_core.dic
dictionary named 'cif_core.dic' version 2.4.1 from 2010-06-29.

Automatic conversion script
Id: cif_fix_values 1715 2011-07-08 13:25:40Z adriana 
;
_cod_database_code 2015492
_cod_database_fobs_code 2015492

loop_
_symmetry_equiv_pos_as_xyz
x,y,z
-x,-y,-z

loop_
_atom_site_type_symbol
_atom_site_label
_atom_site_fract_x
_atom_site_fract_y
_atom_site_fract_z
_atom_site_U_iso_or_equiv
_atom_site_adp_type
_atom_site_occupancy
C C1 0.9569(2) 0.4465(2) 0.54262(17) 0.0297 Uani 1.0000
C C2 0.8806(3) 0.3535(3) 0.61763(18) 0.0325 Uani 1.0000
C C3 0.4976(3) 0.2698(3) 0.7054(2) 0.0410 Uani 1.0000
C C4 0.4047(4) 0.4570(4) 0.7391(3) 0.0594 Uani 1.0000
C C5 0.4776(4) 0.2384(4) 0.5727(3) 0.0573 Uani 1.0000
C C6 0.8595(3) -0.0168(3) 0.68257(19) 0.0388 Uani 1.0000
C C7 1.0699(4) -0.0721(4) 0.6943(3) 0.0610 Uani 1.0000
C C8 0.7444(5) -0.1499(3) 0.7470(3) 0.0674 Uani 1.0000
C C9 0.7757(4) 0.2751(4) 0.8877(2) 0.0596 Uani 1.0000
C C10 0.6525(5) 0.1876(4) 0.9890(2) 0.0615 Uani 1.0000
C C11 0.9605(7) 0.2834(8) 0.9147(3) 0.1148 Uani 1.0000
Si Si1 0.75346(8) 0.21347(8) 0.72851(5) 0.0297 Uani 1.0000
H H31 0.4287 0.1908 0.7629 0.0483 Uiso 1.0000
H H41 0.4181 0.4768 0.8264 0.0670 Uiso 1.0000
H H42 0.4688 0.5396 0.6820 0.0670 Uiso 1.0000
H H43 0.2663 0.4776 0.7313 0.0670 Uiso 1.0000
H H51 0.5388 0.1153 0.5510 0.0709 Uiso 1.0000
H H52 0.5419 0.3206 0.5153 0.0709 Uiso 1.0000
H H53 0.3393 0.2586 0.5645 0.0709 Uiso 1.0000
H H61 0.8522 -0.0164 0.5922 0.0438 Uiso 1.0000
H H71 1.1419 0.0169 0.6516 0.0681 Uiso 1.0000
H H72 1.0841 -0.0815 0.7839 0.0681 Uiso 1.0000
H H73 1.1219 -0.1879 0.6553 0.0681 Uiso 1.0000
H H81 0.6071 -0.1104 0.7378 0.0764 Uiso 1.0000
H H82 0.7563 -0.1599 0.8369 0.0764 Uiso 1.0000
H H83 0.7942 -0.2662 0.7083 0.0764 Uiso 1.0000
H H91 0.7203 0.4029 0.8872 0.0746 Uiso 1.0000
H H101 0.5256 0.1890 0.9637 0.0758 Uiso 1.0000
H H102 0.6338 0.2519 1.0677 0.0758 Uiso 1.0000
H H103 0.7177 0.0641 1.0019 0.0758 Uiso 1.0000
H H111 1.0319 0.3429 0.8443 0.1414 Uiso 1.0000
H H112 0.9478 0.3494 0.9921 0.1414 Uiso 1.0000
H H113 1.0317 0.1616 0.9263 0.1414 Uiso 1.0000

loop_
_atom_site_aniso_label
_atom_site_aniso_U_11
_atom_site_aniso_U_22
_atom_site_aniso_U_33
_atom_site_aniso_U_12
_atom_site_aniso_U_13
_atom_site_aniso_U_23
C1 0.0239(8) 0.0318(10) 0.0326(9) -0.0062(7) -0.0017(7) 0.0007(7)
C2 0.0277(9) 0.0334(10) 0.0354(10) -0.0081(8) 0.0000(7) 0.0021(8)
C3 0.0278(9) 0.0357(11) 0.0566(13) -0.0100(8) 0.0054(9) 0.0002(9)
C4 0.0435(13) 0.0436(14) 0.0807(19) 0.0029(11) 0.0084(12) -0.0058(13)
C5 0.0394(12) 0.0649(17) 0.0713(17) -0.0095(12) -0.0187(12) -0.0064(14)
C6 0.0429(11) 0.0323(10) 0.0345(10) -0.0028(9) 0.0057(8) 0.0043(8)
C7 0.0546(15) 0.0534(16) 0.0620(16) 0.0157(13) -0.0053(12) 0.0055(13)
C8 0.088(2) 0.0300(12) 0.0721(18) -0.0165(12) 0.0280(15) -0.0034(11)
C9 0.0759(18) 0.0780(19) 0.0339(11) -0.0474(16) 0.0060(11) -0.0040(11)
C10 0.083(2) 0.0739(19) 0.0320(11) -0.0399(16) 0.0080(12) -0.0008(11)
C11 0.131(4) 0.199(5) 0.0512(18) -0.116(4) -0.018(2) 0.000(2)
Si1 0.0289(3) 0.0302(3) 0.0291(3) -0.0106(2) 0.00341(18) 0.00170(18)

loop_
_atom_type_symbol
_atom_type_scat_dispersion_real
_atom_type_scat_dispersion_imag
_atom_type_scat_source
C 0.0033 0.0016 'International Tables Vol C 4.2.6.8 and 6.1.1.4'
H 0.0000 0.0000 'International Tables Vol C 4.2.6.8 and 6.1.1.4'
Si 0.0817 0.0704 'International Tables Vol C 4.2.6.8 and 6.1.1.4'

loop_
_geom_angle_atom_site_label_1
_geom_angle_atom_site_label_2
_geom_angle_atom_site_label_3
_geom_angle_site_symmetry_1
_geom_angle
_geom_angle_publ_flag
C1 C1 C2 2_766 179.6(3) yes
C1 C2 Si1 . 177.18(18) yes
C4 C3 C5 . 109.7(2) no
C4 C3 Si1 . 112.72(17) no
C5 C3 Si1 . 111.02(15) no
C4 C3 H31 . 107.5 no
C5 C3 H31 . 109.3 no
Si1 C3 H31 . 106.4 no
C3 C4 H41 . 109.4 no
C3 C4 H42 . 109.5 no
H41 C4 H42 . 109.5 no
C3 C4 H43 . 109.5 no
H41 C4 H43 . 109.5 no
H42 C4 H43 . 109.5 no
C3 C5 H51 . 109.4 no
C3 C5 H52 . 109.4 no
H51 C5 H52 . 109.5 no
C3 C5 H53 . 109.6 no
H51 C5 H53 . 109.5 no
H52 C5 H53 . 109.5 no
C7 C6 C8 . 111.1(2) no
C7 C6 Si1 . 113.98(18) no
C8 C6 Si1 . 113.26(15) no
C7 C6 H61 . 106.4 no
C8 C6 H61 . 107.4 no
Si1 C6 H61 . 104.0 no
C6 C7 H71 . 109.5 no
C6 C7 H72 . 109.4 no
H71 C7 H72 . 109.5 no
C6 C7 H73 . 109.4 no
H71 C7 H73 . 109.5 no
H72 C7 H73 . 109.5 no
C6 C8 H81 . 109.4 no
C6 C8 H82 . 109.5 no
H81 C8 H82 . 109.5 no
C6 C8 H83 . 109.5 no
H81 C8 H83 . 109.5 no
H82 C8 H83 . 109.5 no
C10 C9 C11 . 114.6(3) no
C10 C9 Si1 . 112.41(18) no
C11 C9 Si1 . 119.0(2) no
C10 C9 H91 . 107.6 no
C11 C9 H91 . 98.7 no
Si1 C9 H91 . 101.9 no
C9 C10 H101 . 109.6 no
C9 C10 H102 . 109.6 no
H101 C10 H102 . 109.5 no
C9 C10 H103 . 109.2 no
H101 C10 H103 . 109.5 no
H102 C10 H103 . 109.5 no
C9 C11 H111 . 109.7 no
C9 C11 H112 . 110.1 no
H111 C11 H112 . 109.5 no
C9 C11 H113 . 108.6 no
H111 C11 H113 . 109.5 no
H112 C11 H113 . 109.5 no
C9 Si1 C6 . 116.94(13) no
C9 Si1 C3 . 109.87(12) no
C6 Si1 C3 . 110.38(10) no
C9 Si1 C2 . 106.99(10) no
C6 Si1 C2 . 105.97(9) no
C3 Si1 C2 . 106.00(9) no

loop_
_geom_bond_atom_site_label_1
_geom_bond_atom_site_label_2
_geom_bond_site_symmetry_2
_geom_bond_distance
_geom_bond_publ_flag
C1 C1 2_766 1.373(3) yes
C1 C2 . 1.204(2) yes
C2 Si1 . 1.8432(18) yes
C3 C4 . 1.523(3) no
C3 C5 . 1.523(4) no
C3 Si1 . 1.873(2) yes
C3 H31 . 1.000 no
C4 H41 . 1.000 no
C4 H42 . 1.000 no
C4 H43 . 1.000 no
C5 H51 . 1.000 no
C5 H52 . 1.000 no
C5 H53 . 1.000 no
C6 C7 . 1.523(3) no
C6 C8 . 1.530(3) no
C6 Si1 . 1.873(2) yes
C6 H61 . 1.000 no
C7 H71 . 1.000 no
C7 H72 . 1.000 no
C7 H73 . 1.000 no
C8 H81 . 1.000 no
C8 H82 . 1.000 no
C8 H83 . 1.000 no
C9 C10 . 1.524(3) no
C9 C11 . 1.432(5) no
C9 Si1 . 1.876(2) yes
C9 H91 . 1.000 no
C10 H101 . 1.000 no
C10 H102 . 1.000 no
C10 H103 . 1.000 no
C11 H111 . 1.000 no
C11 H112 . 1.000 no
C11 H113 . 1.000 no
